data_7212062
loop_
_publ_author_name
'Zhang, Zhen-Jie'
'Zhang, Shi-Yuan'
'Li, Yi'
'Niu, Zheng'
'Shi, Wei'
'Cheng, Peng'

_publ_section_title
;
 Systematic investigation of the lanthanide coordination polymers with
 \g-pyrone-2,6-dicarboxylic acid
;
_journal_issue 6
_journal_name_full CrystEngComm
_journal_page_first 1809
_journal_paper_doi 10.1039/b919056b
_journal_volume 12
_journal_year 2010
_chemical_formula_sum 'C16 H32 Er2 O30'
_chemical_formula_weight 1038.92
_chemical_name_systematic
;
?
;
_space_group_IT_number 2
_symmetry_cell_setting triclinic
_symmetry_space_group_name_Hall '-P 1'
_symmetry_space_group_name_H-M 'P -1'
_atom_sites_solution_hydrogens geom
_atom_sites_solution_primary direct
_atom_sites_solution_secondary difmap
_audit_creation_method SHELXL-97
_cell_angle_alpha 108.60(3)
_cell_angle_beta 94.42(3)
_cell_angle_gamma 106.38(3)
_cell_formula_units_Z 1
_cell_length_a 6.3385(13)
_cell_length_b 10.340(2)
_cell_length_c 13.700(3)
_cell_measurement_reflns_used 2855
_cell_measurement_temperature 113(2)
_cell_measurement_theta_max 25.15
_cell_measurement_theta_min 1.60
_cell_volume 802.6(4)
_computing_cell_refinement 'CrystalClear (Rigaku/MSC Inc., 2005)'
_computing_data_collection 'CrystalClear (Rigaku/MSC Inc., 2005)'
_computing_data_reduction 'CrystalClear (Rigaku/MSC Inc., 2005)'
_computing_structure_refinement 'SHELXL-97 (Sheldrick, 1997)'
_computing_structure_solution 'SHELXS-97 (Sheldrick, 1990)'
_diffrn_ambient_temperature 113(2)
_diffrn_measured_fraction_theta_full 0.988
_diffrn_measured_fraction_theta_max 0.988
_diffrn_measurement_device_type 'Bruker P4'
_diffrn_measurement_method '\w scans'
_diffrn_radiation_monochromator graphite
_diffrn_radiation_source 'fine-focus sealed tube'
_diffrn_radiation_type MoK\a
_diffrn_radiation_wavelength 0.71073
_diffrn_reflns_av_R_equivalents 0.0174
_diffrn_reflns_av_sigmaI/netI 0.0306
_diffrn_reflns_limit_h_max 7
_diffrn_reflns_limit_h_min -7
_diffrn_reflns_limit_k_max 10
_diffrn_reflns_limit_k_min -12
_diffrn_reflns_limit_l_max 16
_diffrn_reflns_limit_l_min -13
_diffrn_reflns_number 4162
_diffrn_reflns_theta_full 25.15
_diffrn_reflns_theta_max 25.15
_diffrn_reflns_theta_min 1.60
_exptl_absorpt_coefficient_mu 5.301
_exptl_absorpt_correction_T_max 0.7775
_exptl_absorpt_correction_T_min 0.4170
_exptl_absorpt_correction_type multi-scan
_exptl_absorpt_process_details Crystalclear
_exptl_crystal_colour Colorless
_exptl_crystal_density_diffrn 2.112
_exptl_crystal_density_method 'not measured'
_exptl_crystal_description Prism
_exptl_crystal_F_000 494
_exptl_crystal_size_max 0.20
_exptl_crystal_size_mid 0.05
_exptl_crystal_size_min 0.05
_refine_diff_density_max 1.165
_refine_diff_density_min -1.216
_refine_diff_density_rms 0.141
_refine_ls_extinction_method none
_refine_ls_goodness_of_fit_ref 1.048
_refine_ls_hydrogen_treatment constr
_refine_ls_matrix_type full
_refine_ls_number_parameters 238
_refine_ls_number_reflns 2855
_refine_ls_number_restraints 0
_refine_ls_restrained_S_all 1.048
_refine_ls_R_factor_all 0.0272
_refine_ls_R_factor_gt 0.0255
_refine_ls_shift/su_max 0.000
_refine_ls_shift/su_mean 0.000
_refine_ls_structure_factor_coef Fsqd
_refine_ls_weighting_details 'calc w=1/[\s^2^(Fo^2^)+(0.0440P)^2^+0.5958P] where P=(Fo^2^+2Fc^2^)/3'
_refine_ls_weighting_scheme calc
_refine_ls_wR_factor_gt 0.0653
_refine_ls_wR_factor_ref 0.0665
_reflns_number_gt 2696
_reflns_number_total 2855
_reflns_threshold_expression >2sigma(I)
_cod_data_source_file b919056b.txt
_cod_data_source_block Er-7
_cod_depositor_comments
;
The following automatic conversions were performed:

'_symmetry_cell_setting' value 'Triclinic' changed to 'triclinic'
according to /home/saulius/struct/CIF-dictionaries/cif_core.dic
dictionary named 'cif_core.dic' version 2.4.2 from 2011-04-26.

Automatic conversion script
Id: cif_fix_values 1891 2012-01-12 08:04:46Z andrius 
;
_cod_original_cell_volume 802.6(3)
_cod_original_sg_symbol_H-M P-1
_cod_database_code 7212062

loop_
_symmetry_equiv_pos_as_xyz
'x, y, z'
'-x, -y, -z'

loop_
_atom_site_label
_atom_site_type_symbol
_atom_site_fract_x
_atom_site_fract_y
_atom_site_fract_z
_atom_site_U_iso_or_equiv
_atom_site_adp_type
_atom_site_occupancy
_atom_site_symmetry_multiplicity
_atom_site_calc_flag
_atom_site_refinement_flags
_atom_site_disorder_assembly
_atom_site_disorder_group
O11 O 0.1351(5) 0.0526(4) -0.0953(2) 0.0309(7) Uani 1 1 d . . .
Er1 Er 0.20521(3) -0.002641(19) 0.213307(13) 0.02044(9) Uani 1 1 d . . .
C1 C 0.4655(8) 0.4032(5) 0.6134(4) 0.0318(10) Uani 1 1 d . . .
C2 C 0.2389(8) 0.2987(5) 0.5755(4) 0.0288(10) Uani 1 1 d . . .
H2 H 0.1338 0.3002 0.6192 0.035 Uiso 1 1 calc R . .
C3 C 0.1826(7) 0.2005(5) 0.4772(3) 0.0224(9) Uani 1 1 d . . .
C4 C 0.5472(7) 0.2902(5) 0.4406(3) 0.0229(9) Uani 1 1 d . . .
C5 C 0.6195(7) 0.3921(5) 0.5381(4) 0.0282(10) Uani 1 1 d . . .
H5 H 0.7659 0.4548 0.5574 0.034 Uiso 1 1 calc R . .
C6 C 0.6803(7) 0.2650(5) 0.3504(3) 0.0233(9) Uani 1 1 d . . .
C7 C -0.0449(7) 0.0841(5) 0.4210(3) 0.0214(9) Uani 1 1 d . . .
C8 C 0.1205(7) 0.0249(5) -0.0117(3) 0.0257(9) Uani 1 1 d . . .
O1 O 0.5235(7) 0.5001(4) 0.7042(3) 0.0483(10) Uani 1 1 d . . .
O2 O 0.3330(5) 0.1941(3) 0.4093(2) 0.0253(7) Uani 1 1 d . . .
O3 O -0.2022(5) 0.0753(4) 0.4722(2) 0.0292(7) Uani 1 1 d . . .
O4 O -0.0553(5) 0.0060(3) 0.3271(2) 0.0262(7) Uani 1 1 d . . .
O5 O 0.8783(5) 0.3409(4) 0.3678(3) 0.0348(8) Uani 1 1 d . . .
O6 O 0.5687(5) 0.1648(3) 0.2635(2) 0.0277(7) Uani 1 1 d . . .
O7 O 0.3585(5) -0.0929(4) 0.3401(2) 0.0327(7) Uani 1 1 d . . .
H7A H 0.2965 -0.0916 0.3956 0.039 Uiso 1 1 d R . .
H7B H 0.4960 -0.0453 0.3613 0.039 Uiso 1 1 d R . .
O8 O 0.4372(6) -0.1429(4) 0.1350(3) 0.0391(8) Uani 1 1 d . . .
H8A H 0.5460 -0.1334 0.1800 0.047 Uiso 1 1 d R . .
H8B H 0.4582 -0.1881 0.0748 0.047 Uiso 1 1 d R . .
O9 O -0.0059(6) -0.2478(4) 0.1615(4) 0.0528(11) Uani 1 1 d . . .
H9A H 0.0684 -0.3061 0.1483 0.063 Uiso 1 1 d R . .
H9B H -0.1433 -0.2967 0.1379 0.063 Uiso 1 1 d R . .
O10 O 0.2791(5) 0.0337(4) 0.0543(2) 0.0347(8) Uani 1 1 d . . .
O12 O 0.1423(5) 0.2240(4) 0.2268(3) 0.0329(7) Uani 1 1 d . . .
H12B H 0.2363 0.3013 0.2461 0.040 Uiso 1 1 d R . .
H12A H 0.0468 0.2421 0.2533 0.040 Uiso 1 1 d R . .
O13 O 0.3061(9) 0.7057(6) 0.9031(4) 0.0769(15) Uani 1 1 d . . .
H13A H 0.2993 0.6177 0.8781 0.092 Uiso 1 1 d R . .
H13B H 0.2502 0.7262 0.8539 0.092 Uiso 1 1 d R . .
O14 O 0.117(8) 0.506(4) 0.121(7) 0.17(3) Uani 0.25(4) 1 d P A 1
O14' O 0.072(3) 0.5276(14) 0.191(2) 0.164(12) Uani 0.75(4) 1 d P A 1
O15 O 0.5453(14) 0.5827(12) 0.1096(9) 0.140(6) Uani 0.82(2) 1 d P B 2
O16 O 0.643(3) 0.602(2) 0.9753(18) 0.140(12) Uani 0.40(2) 1 d P C 3

loop_
_atom_site_aniso_label
_atom_site_aniso_U_11
_atom_site_aniso_U_22
_atom_site_aniso_U_33
_atom_site_aniso_U_23
_atom_site_aniso_U_13
_atom_site_aniso_U_12
O11 0.0207(16) 0.046(2) 0.0237(16) 0.0148(15) 0.0050(12) 0.0050(15)
Er1 0.01479(12) 0.02510(13) 0.01939(12) 0.00719(9) 0.00328(8) 0.00423(8)
C1 0.032(2) 0.032(3) 0.027(2) 0.007(2) 0.0030(19) 0.008(2)
C2 0.028(2) 0.032(3) 0.025(2) 0.0085(19) 0.0088(18) 0.009(2)
C3 0.019(2) 0.028(2) 0.024(2) 0.0116(18) 0.0054(17) 0.0092(18)
C4 0.019(2) 0.022(2) 0.027(2) 0.0089(18) 0.0027(17) 0.0050(18)
C5 0.020(2) 0.026(2) 0.031(2) 0.0060(19) -0.0006(18) 0.0027(19)
C6 0.017(2) 0.022(2) 0.030(2) 0.0091(18) 0.0044(17) 0.0049(18)
C7 0.0163(19) 0.027(2) 0.024(2) 0.0133(18) 0.0039(16) 0.0064(17)
C8 0.019(2) 0.031(2) 0.024(2) 0.0071(19) 0.0071(18) 0.0072(19)
O1 0.046(2) 0.045(2) 0.0306(18) -0.0031(17) 0.0082(16) -0.0016(19)
O2 0.0148(14) 0.0325(17) 0.0221(15) 0.0049(13) 0.0042(12) 0.0033(13)
O3 0.0195(15) 0.0404(19) 0.0268(16) 0.0127(14) 0.0087(13) 0.0064(14)
O4 0.0182(14) 0.0339(18) 0.0224(15) 0.0082(13) 0.0031(12) 0.0043(13)
O5 0.0167(15) 0.041(2) 0.0336(18) 0.0066(15) 0.0061(13) -0.0024(14)
O6 0.0202(15) 0.0331(18) 0.0253(16) 0.0068(14) 0.0063(12) 0.0054(14)
O7 0.0261(16) 0.041(2) 0.0316(17) 0.0143(15) 0.0060(14) 0.0102(15)
O8 0.0341(19) 0.038(2) 0.049(2) 0.0122(17) 0.0216(16) 0.0162(17)
O9 0.031(2) 0.031(2) 0.084(3) 0.012(2) 0.0025(19) 0.0038(17)
O10 0.0154(15) 0.060(2) 0.0262(16) 0.0157(16) 0.0029(13) 0.0086(16)
O12 0.0269(17) 0.0295(18) 0.0418(19) 0.0136(15) 0.0087(14) 0.0067(14)
O13 0.090(4) 0.067(3) 0.056(3) 0.020(2) 0.011(3) 0.002(3)
O14 0.13(3) 0.07(2) 0.36(7) 0.09(3) 0.16(4) 0.07(2)
O14' 0.129(13) 0.063(7) 0.26(2) 0.075(10) -0.114(13) -0.016(7)
O15 0.082(6) 0.172(11) 0.173(11) 0.116(9) -0.011(6) -0.002(6)
O16 0.113(16) 0.076(13) 0.18(2) 0.002(12) -0.052(14) 0.023(11)

loop_
_atom_type_symbol
_atom_type_description
_atom_type_scat_dispersion_real
_atom_type_scat_dispersion_imag
_atom_type_scat_source
C C 0.0033 0.0016 'International Tables Vol C Tables 4.2.6.8 and 6.1.1.4'
H H 0.0000 0.0000 'International Tables Vol C Tables 4.2.6.8 and 6.1.1.4'
Er Er -0.2586 4.9576 'International Tables Vol C Tables 4.2.6.8 and 6.1.1.4'
O O 0.0106 0.0060 'International Tables Vol C Tables 4.2.6.8 and 6.1.1.4'

loop_
_geom_angle_atom_site_label_1
_geom_angle_atom_site_label_2
_geom_angle_atom_site_label_3
_geom_angle
_geom_angle_site_symmetry_1
_geom_angle_site_symmetry_3
C8 O11 Er1 118.7(3) . 2
O9 Er1 O6 144.89(13) . .
O9 Er1 O4 78.73(13) . .
O6 Er1 O4 121.55(10) . .
O9 Er1 O10 104.82(15) . .
O6 Er1 O10 77.22(11) . .
O4 Er1 O10 142.02(10) . .
O9 Er1 O11 70.45(14) . 2
O6 Er1 O11 137.41(11) . 2
O4 Er1 O11 78.19(10) . 2
O10 Er1 O11 68.12(10) . 2
O9 Er1 O8 72.12(13) . .
O6 Er1 O8 75.91(12) . .
O4 Er1 O8 142.07(12) . .
O10 Er1 O8 70.55(12) . .
O11 Er1 O8 112.88(12) 2 .
O9 Er1 O12 138.09(12) . .
O6 Er1 O12 76.79(11) . .
O4 Er1 O12 78.37(11) . .
O10 Er1 O12 74.48(12) . .
O11 Er1 O12 70.79(12) 2 .
O8 Er1 O12 139.38(12) . .
O9 Er1 O7 74.00(14) . .
O6 Er1 O7 81.74(11) . .
O4 Er1 O7 79.33(11) . .
O10 Er1 O7 138.48(11) . .
O11 Er1 O7 140.85(11) 2 .
O8 Er1 O7 69.79(12) . .
O12 Er1 O7 134.19(11) . .
O9 Er1 O2 127.46(13) . .
O6 Er1 O2 60.99(10) . .
O4 Er1 O2 60.64(10) . .
O10 Er1 O2 127.72(11) . .
O11 Er1 O2 125.15(11) 2 .
O8 Er1 O2 121.93(11) . .
O12 Er1 O2 66.89(11) . .
O7 Er1 O2 67.30(11) . .
O1 C1 C2 122.2(4) . .
O1 C1 C5 122.0(4) . .
C2 C1 C5 115.8(4) . .
C3 C2 C1 120.2(4) . .
C3 C2 H2 119.9 . .
C1 C2 H2 119.9 . .
C2 C3 O2 122.0(4) . .
C2 C3 C7 128.7(4) . .
O2 C3 C7 109.2(3) . .
C5 C4 O2 122.0(4) . .
C5 C4 C6 127.4(4) . .
O2 C4 C6 110.6(3) . .
C4 C5 C1 119.9(4) . .
C4 C5 H5 120.1 . .
C1 C5 H5 120.1 . .
O5 C6 O6 126.9(4) . .
O5 C6 C4 118.1(4) . .
O6 C6 C4 115.0(3) . .
O3 C7 O4 126.2(4) . .
O3 C7 C3 117.5(4) . .
O4 C7 C3 116.3(4) . .
O10 C8 O11 127.1(4) . .
O10 C8 C8 116.8(5) . 2
O11 C8 C8 116.1(5) . 2
C4 O2 C3 120.2(3) . .
C4 O2 Er1 119.6(2) . .
C3 O2 Er1 120.2(2) . .
C7 O4 Er1 133.6(3) . .
C6 O6 Er1 133.7(3) . .
Er1 O7 H7A 118.3 . .
Er1 O7 H7B 108.5 . .
H7A O7 H7B 107.8 . .
Er1 O8 H8A 111.6 . .
Er1 O8 H8B 139.7 . .
H8A O8 H8B 107.7 . .
Er1 O9 H9A 115.5 . .
Er1 O9 H9B 134.8 . .
H9A O9 H9B 107.7 . .
C8 O10 Er1 119.7(3) . .
Er1 O12 H12B 125.7 . .
Er1 O12 H12A 119.0 . .
H12B O12 H12A 101.6 . .
H13A O13 H13B 107.7 . .

loop_
_geom_bond_atom_site_label_1
_geom_bond_atom_site_label_2
_geom_bond_distance
_geom_bond_site_symmetry_2
O11 C8 1.270(5) .
O11 Er1 2.416(3) 2
Er1 O9 2.348(4) .
Er1 O6 2.350(3) .
Er1 O4 2.357(3) .
Er1 O10 2.384(3) .
Er1 O11 2.416(3) 2
Er1 O8 2.423(3) .
Er1 O12 2.439(3) .
Er1 O7 2.474(3) .
Er1 O2 2.694(3) .
C1 O1 1.270(6) .
C1 C2 1.467(7) .
C1 C5 1.474(7) .
C2 C3 1.349(6) .
C2 H2 0.9300 .
C3 O2 1.383(5) .
C3 C7 1.543(6) .
C4 C5 1.356(6) .
C4 O2 1.376(5) .
C4 C6 1.545(6) .
C5 H5 0.9300 .
C6 O5 1.236(5) .
C6 O6 1.289(5) .
C7 O3 1.262(5) .
C7 O4 1.268(5) .
C8 O10 1.262(5) .
C8 C8 1.561(8) 2
O7 H7A 0.8803 .
O7 H7B 0.8451 .
O8 H8A 0.8501 .
O8 H8B 0.8499 .
O9 H9A 0.8499 .
O9 H9B 0.8500 .
O12 H12B 0.7977 .
O12 H12A 0.7663 .
O13 H13A 0.8501 .
O13 H13B 0.8499 .
O14 O14' 0.99(5) .

loop_
_geom_torsion_atom_site_label_1
_geom_torsion_atom_site_label_2
_geom_torsion_atom_site_label_3
_geom_torsion_atom_site_label_4
_geom_torsion
_geom_torsion_site_symmetry_1
_geom_torsion_site_symmetry_4
O1 C1 C2 C3 177.9(5) . .
C5 C1 C2 C3 0.1(7) . .
C1 C2 C3 O2 0.0(7) . .
C1 C2 C3 C7 -178.6(4) . .
O2 C4 C5 C1 -0.9(7) . .
C6 C4 C5 C1 178.0(4) . .
O1 C1 C5 C4 -177.4(5) . .
C2 C1 C5 C4 0.4(7) . .
C5 C4 C6 O5 3.1(7) . .
O2 C4 C6 O5 -178.0(4) . .
C5 C4 C6 O6 -176.8(4) . .
O2 C4 C6 O6 2.1(5) . .
C2 C3 C7 O3 -1.1(7) . .
O2 C3 C7 O3 -179.9(4) . .
C2 C3 C7 O4 178.9(5) . .
O2 C3 C7 O4 0.1(5) . .
Er1 O11 C8 O10 174.2(4) 2 .
Er1 O11 C8 C8 -6.1(6) 2 2
C5 C4 O2 C3 1.0(6) . .
C6 C4 O2 C3 -178.0(3) . .
C5 C4 O2 Er1 179.5(3) . .
C6 C4 O2 Er1 0.5(4) . .
C2 C3 O2 C4 -0.5(6) . .
C7 C3 O2 C4 178.3(3) . .
C2 C3 O2 Er1 -179.0(3) . .
C7 C3 O2 Er1 -0.2(4) . .
O9 Er1 O2 C4 137.1(3) . .
O6 Er1 O2 C4 -1.8(3) . .
O4 Er1 O2 C4 -178.4(3) . .
O10 Er1 O2 C4 -43.3(3) . .
O11 Er1 O2 C4 -131.5(3) 2 .
O8 Er1 O2 C4 45.9(3) . .
O12 Er1 O2 C4 -89.0(3) . .
O7 Er1 O2 C4 91.3(3) . .
O9 Er1 O2 C3 -44.3(3) . .
O6 Er1 O2 C3 176.8(3) . .
O4 Er1 O2 C3 0.1(3) . .
O10 Er1 O2 C3 135.2(3) . .
O11 Er1 O2 C3 47.0(3) 2 .
O8 Er1 O2 C3 -135.6(3) . .
O12 Er1 O2 C3 89.5(3) . .
O7 Er1 O2 C3 -90.1(3) . .
O3 C7 O4 Er1 -180.0(3) . .
C3 C7 O4 Er1 0.0(6) . .
O9 Er1 O4 C7 145.4(4) . .
O6 Er1 O4 C7 -3.6(4) . .
O10 Er1 O4 C7 -114.9(4) . .
O11 Er1 O4 C7 -142.5(4) 2 .
O8 Er1 O4 C7 105.3(4) . .
O12 Er1 O4 C7 -70.0(4) . .
O7 Er1 O4 C7 69.8(4) . .
O2 Er1 O4 C7 -0.1(4) . .
O5 C6 O6 Er1 175.3(3) . .
C4 C6 O6 Er1 -4.8(6) . .
O9 Er1 O6 C6 -111.1(4) . .
O4 Er1 O6 C6 7.2(4) . .
O10 Er1 O6 C6 151.2(4) . .
O11 Er1 O6 C6 115.4(4) 2 .
O8 Er1 O6 C6 -136.0(4) . .
O12 Er1 O6 C6 74.4(4) . .
O7 Er1 O6 C6 -64.8(4) . .
O2 Er1 O6 C6 3.7(4) . .
O11 C8 O10 Er1 173.9(4) . .
C8 C8 O10 Er1 -5.9(7) 2 .
O9 Er1 O10 C8 67.8(4) . .
O6 Er1 O10 C8 -148.3(4) . .
O4 Er1 O10 C8 -22.8(5) . .
O11 Er1 O10 C8 6.4(3) 2 .
O8 Er1 O10 C8 132.3(4) . .
O12 Er1 O10 C8 -68.7(4) . .
O7 Er1 O10 C8 150.2(3) . .
O2 Er1 O10 C8 -111.9(3) . .
